data_4310237
loop_
_publ_author_name
'Elisabetta Iengo'
'Ennio Zangrando'
'Marco Bellini'
'Enzo Alessio'
'Anna Prodi'
'Claudio Chiorboli'
'Franco Scandola'

_publ_contact_author_address
;
Dipartimento di Scienze Chimiche
Universit\`a di Trieste
Trieste 34127
Italy
;
_publ_contact_author_email zangrando@univ.trieste.it
_publ_contact_author_name 'Prof Ennio Zangrando'
_publ_section_title
;
Pyridylporphyrin Metallacycles with a Slipped Cofacial Geometry:
Spectroscopic, X-ray, and Photophysical Characterization
;
_journal_name_full 'Inorganic Chemistry'
_journal_page_first 9752
_journal_page_last 9762
_journal_paper_doi 10.1021/ic051210l
_journal_volume 44
_journal_year 2005
_chemical_formula_moiety 'C92 H64 Cl4 N12 O6 Ru2 Zn2, 3(C H Cl3)'
_chemical_formula_sum 'C95 H67 Cl13 N12 O6 Ru2 Zn2'
_chemical_formula_weight 2266.34
_chemical_name_systematic
;
 bis[trans,cis,cis-dichloro-dicarbonyl-
 bis(ethanol-zinc(II)-5,10-bis(3'-pyridyl)-15,20-diphenyl-porphyrinato)-
 -ruthenium(II)] chloroform solvate
;
_space_group_IT_number 2
_symmetry_cell_setting triclinic
_symmetry_space_group_name_Hall '-P 1'
_symmetry_space_group_name_H-M 'P -1'
_atom_sites_solution_hydrogens geom
_atom_sites_solution_primary direct
_atom_sites_solution_secondary difmap
_audit_creation_method SHELXL-97
_cell_angle_alpha 65.88(2)
_cell_angle_beta 85.53(2)
_cell_angle_gamma 78.18(2)
_cell_formula_units_Z 2
_cell_length_a 15.873(4)
_cell_length_b 18.597(5)
_cell_length_c 19.372(5)
_cell_measurement_temperature 100(2)
_cell_volume 5108(2)
_computing_cell_refinement 'Mosflm (Acta Cryst. D50, 760, 1994)'
_computing_data_reduction 'Scala (Acta Cryst. D50, 760, 1994)'
_computing_molecular_graphics 'Ortep3/windows (Farrugia,1997)'
_computing_publication_material 'Wingx 1.64.05 (Farrugia, 1999)'
_computing_structure_refinement 'SHELX97 (Sheldrick, 1998)'
_computing_structure_solution 'SHELX97 (Sheldrick, 1998)'
_diffrn_ambient_temperature 100(2)
_diffrn_measured_fraction_theta_full 0.884
_diffrn_measured_fraction_theta_max 0.884
_diffrn_measurement_device_type 'CCD MarResearch'
_diffrn_measurement_method 'CCD rotation images, thick slices'
_diffrn_radiation_monochromator Si111
_diffrn_radiation_source 'Elettra Synchrotron, Trieste (Italy)'
_diffrn_radiation_type synchrotron
_diffrn_radiation_wavelength 1.00000
_diffrn_reflns_av_R_equivalents 0.0790
_diffrn_reflns_av_sigmaI/netI 0.0810
_diffrn_reflns_limit_h_max 16
_diffrn_reflns_limit_h_min -16
_diffrn_reflns_limit_k_max 18
_diffrn_reflns_limit_k_min -16
_diffrn_reflns_limit_l_max 20
_diffrn_reflns_limit_l_min 0
_diffrn_reflns_number 28979
_diffrn_reflns_theta_full 31.60
_diffrn_reflns_theta_max 31.60
_diffrn_reflns_theta_min 2.36
_exptl_absorpt_coefficient_mu 2.817
_exptl_crystal_colour purple
_exptl_crystal_density_diffrn 1.473
_exptl_crystal_density_method 'not measured'
_exptl_crystal_description 'thin plate'
_exptl_crystal_F_000 2276
_refine_diff_density_max 1.434
_refine_diff_density_min -0.852
_refine_diff_density_rms 0.145
_refine_ls_extinction_method none
_refine_ls_goodness_of_fit_ref 1.176
_refine_ls_hydrogen_treatment mixed
_refine_ls_matrix_type full
_refine_ls_number_parameters 1195
_refine_ls_number_reflns 10900
_refine_ls_number_restraints 19
_refine_ls_restrained_S_all 1.178
_refine_ls_R_factor_all 0.1202
_refine_ls_R_factor_gt 0.0983
_refine_ls_shift/su_max 0.008
_refine_ls_shift/su_mean 0.001
_refine_ls_structure_factor_coef Fsqd
_refine_ls_weighting_details 'calc w=1/[\s^2^(Fo^2^)+(0.2000P)^2^] where P=(Fo^2^+2Fc^2^)/3'
_refine_ls_weighting_scheme calc
_refine_ls_wR_factor_gt 0.2713
_refine_ls_wR_factor_ref 0.2976
_reflns_number_gt 7922
_reflns_number_total 10900
_reflns_threshold_expression >2sigma(I)
_cod_data_source_file ic051210lsi20050721_042745_3.cif
_cod_data_source_block 2a
_cod_database_code 4310237

loop_
_symmetry_equiv_pos_as_xyz
'x, y, z'
'-x, -y, -z'

loop_
_atom_site_label
_atom_site_type_symbol
_atom_site_fract_x
_atom_site_fract_y
_atom_site_fract_z
_atom_site_U_iso_or_equiv
_atom_site_adp_type
_atom_site_occupancy
_atom_site_symmetry_multiplicity
_atom_site_calc_flag
_atom_site_refinement_flags
_atom_site_disorder_assembly
_atom_site_disorder_group
Zn1 Zn 0.34184(8) 0.31715(8) 0.97520(7) 0.0737(4) Uani 1 1 d . . .
O3 O 0.4183(5) 0.2579(5) 1.0758(4) 0.078(2) Uani 1 1 d . . .
H10 H 0.3922 0.2567 1.1220 0.094 Uiso 1 1 calc R . .
C21 C 0.5069(8) 0.2198(9) 1.0777(8) 0.094(4) Uani 1 1 d . . .
H21A H 0.5216 0.1767 1.1285 0.113 Uiso 1 1 calc R . .
H21B H 0.5165 0.1954 1.0403 0.113 Uiso 1 1 calc R . .
C22 C 0.5596(12) 0.2773(12) 1.0609(11) 0.135(6) Uani 1 1 d . . .
H22A H 0.6202 0.2513 1.0626 0.202 Uiso 1 1 calc R . .
H22B H 0.5499 0.3012 1.0983 0.202 Uiso 1 1 calc R . .
H22C H 0.5454 0.3194 1.0103 0.202 Uiso 1 1 calc R . .
Ru1 Ru 0.78498(6) 0.48016(6) 0.70378(6) 0.0843(4) Uani 1 1 d . . .
Cl1 Cl 0.7500(2) 0.3534(2) 0.72031(19) 0.0931(9) Uani 1 1 d . . .
Cl2 Cl 0.8111(2) 0.6075(2) 0.68802(18) 0.0939(10) Uani 1 1 d . . .
O1A O 0.9723(7) 0.4196(7) 0.6845(6) 0.118(3) Uani 1 1 d . . .
O2A O 0.7615(7) 0.5399(6) 0.5348(6) 0.109(3) Uani 1 1 d . . .
C1A C 0.9016(8) 0.4447(9) 0.6919(7) 0.088(4) Uani 1 1 d . . .
C2A C 0.7715(8) 0.5142(9) 0.6014(8) 0.090(4) Uani 1 1 d . . .
N1 N 0.4332(6) 0.3032(6) 0.8971(5) 0.074(2) Uani 1 1 d . . .
N2 N 0.3003(6) 0.2186(6) 0.9809(5) 0.075(2) Uani 1 1 d . . .
N3 N 0.2314(6) 0.3446(6) 1.0304(5) 0.076(3) Uani 1 1 d . . .
N4 N 0.3597(5) 0.4327(5) 0.9434(5) 0.067(2) Uani 1 1 d . . .
C1 C 0.4761(7) 0.3616(8) 0.8482(6) 0.071(3) Uani 1 1 d . . .
C2 C 0.5319(8) 0.3271(8) 0.7988(6) 0.080(3) Uani 1 1 d . . .
H2 H 0.5695 0.3533 0.7604 0.096 Uiso 1 1 calc R . .
C3 C 0.5186(8) 0.2522(8) 0.8191(6) 0.079(3) Uani 1 1 d . . .
H3 H 0.5459 0.2151 0.7984 0.095 Uiso 1 1 calc R . .
C4 C 0.4556(7) 0.2387(7) 0.8782(6) 0.074(3) Uani 1 1 d . . .
C5 C 0.4156(8) 0.1704(7) 0.9065(6) 0.076(3) Uani 1 1 d . . .
C6 C 0.3422(7) 0.1632(7) 0.9526(6) 0.073(3) Uani 1 1 d . . .
C7 C 0.2983(8) 0.0953(8) 0.9753(7) 0.083(3) Uani 1 1 d . . .
H7 H 0.3155 0.0486 0.9651 0.100 Uiso 1 1 calc R . .
C8 C 0.2270(8) 0.1130(8) 1.0146(7) 0.085(3) Uani 1 1 d . . .
H8 H 0.1841 0.0812 1.0357 0.102 Uiso 1 1 calc R . .
C9 C 0.2288(7) 0.1888(8) 1.0181(6) 0.076(3) Uani 1 1 d . . .
C10 C 0.1670(8) 0.2275(8) 1.0526(6) 0.076(3) Uani 1 1 d . . .
C11 C 0.1652(7) 0.3008(8) 1.0539(6) 0.077(3) Uani 1 1 d . . .
C12 C 0.0972(8) 0.3470(9) 1.0839(6) 0.085(3) Uani 1 1 d . . .
H12 H 0.0434 0.3322 1.1029 0.102 Uiso 1 1 calc R . .
C13 C 0.1222(8) 0.4124(8) 1.0804(7) 0.082(3) Uani 1 1 d . . .
H13 H 0.0908 0.4521 1.0963 0.098 Uiso 1 1 calc R . .
C14 C 0.2070(8) 0.4106(8) 1.0474(6) 0.079(3) Uani 1 1 d . . .
C15 C 0.2563(7) 0.4713(8) 1.0310(7) 0.081(3) Uani 1 1 d . . .
C16 C 0.3271(8) 0.4830(8) 0.9810(7) 0.082(3) Uani 1 1 d . . .
C17 C 0.3730(8) 0.5468(8) 0.9598(7) 0.087(3) Uani 1 1 d . . .
H17 H 0.3656 0.5866 0.9797 0.104 Uiso 1 1 calc R . .
C18 C 0.4307(8) 0.5398(8) 0.9047(7) 0.089(4) Uani 1 1 d . . .
H18 H 0.4684 0.5755 0.8775 0.107 Uiso 1 1 calc R . .
C19 C 0.4225(8) 0.4672(9) 0.8963(7) 0.086(4) Uani 1 1 d . . .
C20 C 0.4723(7) 0.4371(8) 0.8476(6) 0.076(3) Uani 1 1 d . . .
C23 C 0.5195(8) 0.4930(8) 0.7852(7) 0.077(3) Uani 1 1 d . . .
C24 C 0.6079(7) 0.4724(7) 0.7756(6) 0.074(3) Uani 1 1 d . . .
H24 H 0.6388 0.4226 0.8098 0.089 Uiso 1 1 calc R . .
N5 N 0.6516(6) 0.5231(7) 0.7172(6) 0.082(3) Uani 1 1 d . . .
C25 C 0.6089(9) 0.5940(9) 0.6706(7) 0.089(4) Uani 1 1 d . . .
H25 H 0.6398 0.6286 0.6315 0.107 Uiso 1 1 calc R . .
C26 C 0.5230(9) 0.6192(9) 0.6767(8) 0.093(4) Uani 1 1 d . . .
H26 H 0.4953 0.6703 0.6418 0.112 Uiso 1 1 calc R . .
C27 C 0.4743(9) 0.5698(8) 0.7344(7) 0.088(4) Uani 1 1 d . . .
H27 H 0.4144 0.5867 0.7394 0.106 Uiso 1 1 calc R . .
C28 C 0.7740(7) 0.4658(8) 0.9382(7) 0.081(3) Uani 1 1 d . . .
C29 C 0.7757(8) 0.4883(9) 0.8605(7) 0.085(4) Uani 1 1 d . . .
H29 H 0.7603 0.5440 0.8299 0.102 Uiso 1 1 calc R . .
N6 N 0.7966(6) 0.4400(7) 0.8246(6) 0.083(3) Uani 1 1 d . . .
C30 C 0.8227(8) 0.3615(8) 0.8701(7) 0.083(3) Uani 1 1 d . . .
H30 H 0.8404 0.3248 0.8468 0.100 Uiso 1 1 calc R . .
C31 C 0.8252(8) 0.3318(8) 0.9469(8) 0.087(4) Uani 1 1 d . . .
H31 H 0.8425 0.2758 0.9757 0.104 Uiso 1 1 calc R . .
C32 C 0.8023(8) 0.3840(8) 0.9830(7) 0.082(3) Uani 1 1 d . . .
H32 H 0.8058 0.3648 1.0365 0.099 Uiso 1 1 calc R . .
C33 C 0.4476(8) 0.1063(8) 0.8762(7) 0.079(3) Uani 1 1 d . . .
C34 C 0.5224(8) 0.0524(8) 0.8988(6) 0.078(3) Uani 1 1 d . . .
H34 H 0.5553 0.0521 0.9379 0.094 Uiso 1 1 calc R . .
C35 C 0.5522(9) -0.0022(9) 0.8667(7) 0.091(4) Uani 1 1 d . . .
H35 H 0.6036 -0.0407 0.8848 0.109 Uiso 1 1 calc R . .
C36 C 0.5081(9) 0.0001(9) 0.8104(9) 0.094(4) Uani 1 1 d . . .
H36 H 0.5314 -0.0350 0.7863 0.112 Uiso 1 1 calc R . .
C37 C 0.4317(11) 0.0498(12) 0.7854(11) 0.133(7) Uani 1 1 d . . .
H37 H 0.3994 0.0474 0.7474 0.159 Uiso 1 1 calc R . .
C38 C 0.4010(10) 0.1072(11) 0.8195(10) 0.122(6) Uani 1 1 d . . .
H38 H 0.3489 0.1449 0.8023 0.147 Uiso 1 1 calc R . .
C39 C 0.0944(8) 0.1831(7) 1.0902(6) 0.075(3) Uani 1 1 d . . .
C40 C 0.0209(10) 0.1952(10) 1.0548(8) 0.116(6) Uani 1 1 d . . .
H40 H 0.0111 0.2353 1.0048 0.139 Uiso 1 1 calc R . .
C41 C -0.0425(11) 0.1489(11) 1.0908(9) 0.133(7) Uani 1 1 d . . .
H41 H -0.0937 0.1565 1.0643 0.159 Uiso 1 1 calc R . .
C42 C -0.0308(8) 0.0945(8) 1.1621(7) 0.093(4) Uani 1 1 d . . .
H42 H -0.0732 0.0628 1.1855 0.112 Uiso 1 1 calc R . .
C43 C 0.0412(9) 0.0840(9) 1.2011(7) 0.098(4) Uani 1 1 d . . .
H43 H 0.0471 0.0481 1.2529 0.117 Uiso 1 1 calc R . .
C44 C 0.1055(8) 0.1254(9) 1.1657(7) 0.097(4) Uani 1 1 d . . .
H44 H 0.1576 0.1151 1.1919 0.117 Uiso 1 1 calc R . .
Zn2 Zn 0.95354(8) 0.18062(9) 0.65152(7) 0.0731(4) Uani 1 1 d . . .
O3B O 0.8774(6) 0.2998(5) 0.6090(4) 0.094(2) Uani 1 1 d . . .
H20 H 0.8481 0.3194 0.6444 0.112 Uiso 1 1 calc R . .
C71 C 0.8680(16) 0.3535(14) 0.5268(13) 0.173(9) Uani 1 1 d D . .
H71A H 0.8106 0.3891 0.5172 0.208 Uiso 1 1 calc R . .
H71B H 0.8722 0.3207 0.4969 0.208 Uiso 1 1 calc R . .
C72 C 0.9396(16) 0.4056(14) 0.5013(14) 0.195(12) Uani 1 1 d D . .
H72A H 0.9318 0.4412 0.4476 0.293 Uiso 1 1 calc R . .
H72B H 0.9963 0.3704 0.5092 0.293 Uiso 1 1 calc R . .
H72C H 0.9356 0.4378 0.5312 0.293 Uiso 1 1 calc R . .
Ru2 Ru 0.64336(6) -0.16815(6) 0.68741(5) 0.0739(4) Uani 1 1 d . . .
Cl1B Cl 0.6130(2) -0.1876(2) 0.57778(16) 0.0876(9) Uani 1 1 d . . .
Cl2B Cl 0.67763(17) -0.14438(17) 0.79392(14) 0.0745(7) Uani 1 1 d . . .
O1B O 0.4540(7) -0.1164(7) 0.7017(6) 0.110(3) Uani 1 1 d . . .
O2B O 0.6258(5) -0.3371(5) 0.7966(5) 0.084(2) Uani 1 1 d . . .
C1B C 0.5271(7) -0.1371(8) 0.6979(7) 0.079(3) Uani 1 1 d . . .
C2B C 0.6337(7) -0.2738(9) 0.7535(7) 0.078(3) Uani 1 1 d . . .
N1B N 0.9382(6) 0.1456(6) 0.5652(5) 0.080(3) Uani 1 1 d . . .
N2B N 1.0685(6) 0.2106(7) 0.6041(5) 0.083(3) Uani 1 1 d . . .
N3B N 0.9917(6) 0.1841(6) 0.7489(5) 0.079(3) Uani 1 1 d . . .
N4B N 0.8562(5) 0.1209(6) 0.7099(5) 0.070(2) Uani 1 1 d . . .
C51 C 0.8731(7) 0.1082(7) 0.5600(6) 0.076(3) Uani 1 1 d . . .
C52 C 0.8889(8) 0.0878(8) 0.4952(6) 0.086(3) Uani 1 1 d . . .
H52 H 0.8553 0.0602 0.4796 0.103 Uiso 1 1 calc R . .
C53 C 0.9596(8) 0.1149(8) 0.4613(6) 0.084(3) Uani 1 1 d . . .
H53 H 0.9853 0.1100 0.4171 0.100 Uiso 1 1 calc R . .
C54 C 0.9901(8) 0.1533(7) 0.5040(6) 0.076(3) Uani 1 1 d . . .
C55 C 1.0615(8) 0.1915(8) 0.4856(6) 0.080(3) Uani 1 1 d . . .
C56 C 1.0965(9) 0.2190(9) 0.5313(7) 0.092(4) Uani 1 1 d . . .
C57 C 1.1687(10) 0.2617(10) 0.5126(8) 0.113(5) Uani 1 1 d . . .
H57 H 1.2001 0.2754 0.4666 0.136 Uiso 1 1 calc R . .
C58 C 1.1829(9) 0.2781(9) 0.5719(7) 0.093(4) Uani 1 1 d . . .
H58 H 1.2261 0.3051 0.5754 0.112 Uiso 1 1 calc R . .
C59 C 1.1194(7) 0.2469(8) 0.6301(7) 0.077(3) Uani 1 1 d . . .
C60 C 1.1141(7) 0.2553(8) 0.6975(6) 0.078(3) Uani 1 1 d . . .
C61 C 1.0539(8) 0.2222(9) 0.7555(6) 0.087(4) Uani 1 1 d . . .
C62 C 1.0477(10) 0.2284(11) 0.8280(7) 0.112(5) Uani 1 1 d . . .
H62 H 1.0824 0.2532 0.8459 0.135 Uiso 1 1 calc R . .
C63 C 0.9811(10) 0.1910(10) 0.8658(8) 0.108(5) Uani 1 1 d . . .
H63 H 0.9613 0.1849 0.9151 0.129 Uiso 1 1 calc R . .
C64 C 0.9468(8) 0.1625(8) 0.8159(6) 0.078(3) Uani 1 1 d . . .
C65 C 0.8729(8) 0.1300(7) 0.8332(6) 0.072(3) Uani 1 1 d . . .
C66 C 0.8307(7) 0.1121(7) 0.7828(6) 0.077(3) Uani 1 1 d . . .
C67 C 0.7537(7) 0.0790(7) 0.7995(6) 0.076(3) Uani 1 1 d . . .
H67 H 0.7233 0.0657 0.8460 0.091 Uiso 1 1 calc R . .
C68 C 0.7313(7) 0.0698(7) 0.7363(6) 0.077(3) Uani 1 1 d . . .
H68 H 0.6818 0.0518 0.7298 0.093 Uiso 1 1 calc R . .
C69 C 0.7996(7) 0.0936(7) 0.6817(6) 0.075(3) Uani 1 1 d . . .
C70 C 0.8056(7) 0.0892(7) 0.6111(6) 0.073(3) Uani 1 1 d . . .
C73 C 0.7362(7) 0.0604(7) 0.5884(6) 0.076(3) Uani 1 1 d . . .
C74 C 0.7239(7) -0.0184(7) 0.6312(6) 0.073(3) Uani 1 1 d . . .
H74 H 0.7615 -0.0521 0.6726 0.087 Uiso 1 1 calc R . .
N5B N 0.6593(6) -0.0483(6) 0.6153(5) 0.077(2) Uani 1 1 d . . .
C75 C 0.6062(9) 0.0014(10) 0.5553(8) 0.100(4) Uani 1 1 d . . .
H75 H 0.5610 -0.0187 0.5440 0.121 Uiso 1 1 calc R . .
C76 C 0.6149(10) 0.0784(9) 0.5108(8) 0.103(4) Uani 1 1 d . . .
H76 H 0.5774 0.1111 0.4691 0.123 Uiso 1 1 calc R . .
C77 C 0.6821(9) 0.1074(8) 0.5291(7) 0.091(4) Uani 1 1 d . . .
H77 H 0.6894 0.1609 0.4994 0.109 Uiso 1 1 calc R . .
C78 C 0.9020(8) -0.2069(8) 0.5909(7) 0.081(3) Uani 1 1 d . . .
C79 C 0.8144(7) -0.1840(7) 0.6033(6) 0.075(3) Uani 1 1 d . . .
H79 H 0.7783 -0.1540 0.5600 0.090 Uiso 1 1 calc R . .
N6B N 0.7772(6) -0.2012(6) 0.6720(5) 0.070(2) Uani 1 1 d . . .
C80 C 0.8320(8) -0.2420(8) 0.7329(7) 0.084(4) Uani 1 1 d . . .
H80 H 0.8088 -0.2532 0.7821 0.101 Uiso 1 1 calc R . .
C81 C 0.9212(8) -0.2683(8) 0.7263(7) 0.086(3) Uani 1 1 d . . .
H81 H 0.9572 -0.2987 0.7695 0.103 Uiso 1 1 calc R . .
C82 C 0.9535(8) -0.2471(7) 0.6529(7) 0.080(3) Uani 1 1 d . . .
H82 H 1.0137 -0.2613 0.6462 0.095 Uiso 1 1 calc R . .
C83 C 1.1678(8) 0.3048(8) 0.7083(7) 0.084(3) Uani 1 1 d . . .
C84 C 1.1624(9) 0.3888(9) 0.6517(8) 0.095(4) Uani 1 1 d . . .
H84 H 1.1223 0.4108 0.6110 0.114 Uiso 1 1 calc R . .
C85 C 1.2171(10) 0.4343(11) 0.6596(9) 0.114(5) Uani 1 1 d . . .
H85 H 1.2177 0.4863 0.6213 0.137 Uiso 1 1 calc R . .
C86 C 1.2717(10) 0.4050(13) 0.7230(10) 0.123(6) Uani 1 1 d . . .
H86 H 1.3105 0.4358 0.7272 0.147 Uiso 1 1 calc R . .
C87 C 1.2676(10) 0.3348(11) 0.7755(9) 0.105(4) Uani 1 1 d . . .
H87 H 1.2999 0.3172 0.8207 0.126 Uiso 1 1 calc R . .
C88 C 1.2182(9) 0.2837(9) 0.7693(9) 0.098(4) Uani 1 1 d . . .
H88 H 1.2200 0.2322 0.8092 0.118 Uiso 1 1 calc R . .
C89 C 0.8295(8) 0.1169(9) 0.9070(6) 0.087(4) Uani 1 1 d . . .
C90 C 0.8666(11) 0.0551(10) 0.9729(8) 0.104(4) Uani 1 1 d . . .
H90 H 0.9206 0.0222 0.9718 0.125 Uiso 1 1 calc R . .
C91 C 0.8197(13) 0.0421(12) 1.0440(8) 0.114(5) Uani 1 1 d . . .
H91 H 0.8430 0.0008 1.0902 0.137 Uiso 1 1 calc R . .
C92 C 0.7437(14) 0.0896(14) 1.0425(10) 0.125(6) Uani 1 1 d . . .
H92 H 0.7131 0.0812 1.0885 0.150 Uiso 1 1 calc R . .
C93 C 0.7101(13) 0.1469(12) 0.9804(10) 0.124(6) Uani 1 1 d . . .
H93 H 0.6556 0.1787 0.9823 0.149 Uiso 1 1 calc R . .
C94 C 0.7521(9) 0.1634(8) 0.9103(8) 0.090(4) Uani 1 1 d . . .
H94 H 0.7268 0.2065 0.8658 0.108 Uiso 1 1 calc R . .
C1S C 0.7959(11) 0.9641(12) 0.3406(9) 0.128(5) Uiso 1 1 d D . .
H1S H 0.8282 0.9080 0.3541 0.154 Uiso 1 1 calc R . .
Cl10 Cl 0.8700(5) 1.0112(4) 0.3533(3) 0.177(3) Uani 1 1 d D . .
Cl11 Cl 0.7100(4) 0.9517(6) 0.4026(3) 0.244(5) Uani 1 1 d D . .
Cl12 Cl 0.7674(6) 0.9924(8) 0.2529(3) 0.293(7) Uani 1 1 d D . .
C2S C 0.9107(12) 0.5352(11) 0.1845(10) 0.124(5) Uiso 1 1 d . . .
H2S H 0.8813 0.5673 0.2133 0.149 Uiso 1 1 calc R . .
Cl20 Cl 0.8306(5) 0.5112(5) 0.1452(3) 0.183(3) Uani 1 1 d . . .
Cl21 Cl 0.9699(3) 0.5943(3) 0.1150(3) 0.1286(14) Uani 1 1 d . . .
Cl22 Cl 0.9772(4) 0.4528(3) 0.2466(3) 0.1462(17) Uani 1 1 d . . .
C3S C 0.7571(17) 0.292(2) 0.2570(19) 0.21(2) Uiso 0.50 1 d PD . .
H3S H 0.7327 0.3436 0.2146 0.250 Uiso 0.50 1 calc PR . .
Cl30 Cl 0.7763(7) 0.3158(8) 0.3308(7) 0.164(4) Uani 0.50 1 d PD . .
Cl31 Cl 0.8507(7) 0.2506(7) 0.2227(6) 0.155(4) Uani 0.50 1 d PD . .
Cl32 Cl 0.6805(7) 0.2368(8) 0.2816(10) 0.194(6) Uani 0.50 1 d PD . .
C4S C 0.5124(15) 0.759(2) 0.3727(18) 0.20(2) Uiso 0.50 1 d PD . .
H4S H 0.5197 0.8114 0.3305 0.239 Uiso 0.50 1 calc PR . .
Cl40 Cl 0.5878(5) 0.6838(7) 0.3609(5) 0.131(3) Uani 0.50 1 d PD . .
Cl41 Cl 0.5386(7) 0.7630(10) 0.4572(8) 0.185(6) Uani 0.50 1 d PD . .
Cl42 Cl 0.4107(5) 0.7508(7) 0.3723(5) 0.133(3) Uani 0.50 1 d PD . .

loop_
_atom_site_aniso_label
_atom_site_aniso_U_11
_atom_site_aniso_U_22
_atom_site_aniso_U_33
_atom_site_aniso_U_23
_atom_site_aniso_U_13
_atom_site_aniso_U_12
Zn1 0.0701(9) 0.0843(11) 0.0732(8) -0.0381(7) 0.0308(6) -0.0260(7)
O3 0.074(5) 0.090(6) 0.075(4) -0.039(4) 0.026(4) -0.023(4)
C21 0.082(9) 0.105(11) 0.106(9) -0.057(8) 0.025(7) -0.020(7)
C22 0.110(13) 0.143(17) 0.158(16) -0.077(12) 0.042(11) -0.020(11)
Ru1 0.0804(7) 0.0949(8) 0.0919(7) -0.0528(6) 0.0487(5) -0.0325(5)
Cl1 0.090(2) 0.099(2) 0.104(2) -0.0572(18) 0.0456(17) -0.0305(16)
Cl2 0.095(2) 0.098(2) 0.099(2) -0.0492(17) 0.0520(17) -0.0393(17)
O1A 0.093(7) 0.135(9) 0.137(8) -0.072(7) 0.050(6) -0.026(6)
O2A 0.119(8) 0.126(9) 0.102(7) -0.059(6) 0.051(6) -0.053(6)
C1A 0.066(8) 0.122(11) 0.090(8) -0.059(7) 0.046(6) -0.031(7)
C2A 0.089(9) 0.107(11) 0.083(9) -0.047(7) 0.040(7) -0.034(7)
N1 0.066(5) 0.087(7) 0.072(5) -0.038(5) 0.027(4) -0.019(5)
N2 0.076(6) 0.083(7) 0.073(5) -0.040(5) 0.027(5) -0.023(5)
N3 0.071(6) 0.082(7) 0.078(5) -0.035(5) 0.035(5) -0.030(5)
N4 0.068(5) 0.061(6) 0.072(5) -0.031(4) 0.027(4) -0.014(4)
C1 0.064(7) 0.091(10) 0.069(6) -0.041(6) 0.026(5) -0.027(6)
C2 0.078(8) 0.099(10) 0.078(7) -0.048(6) 0.036(6) -0.031(7)
C3 0.079(8) 0.098(11) 0.077(7) -0.050(6) 0.028(6) -0.028(7)
C4 0.069(7) 0.082(9) 0.072(6) -0.036(6) 0.031(5) -0.019(6)
C5 0.082(8) 0.085(9) 0.065(6) -0.038(6) 0.026(6) -0.020(6)
C6 0.070(7) 0.073(8) 0.081(7) -0.031(6) 0.014(6) -0.029(6)
C7 0.084(8) 0.075(9) 0.083(7) -0.030(6) 0.021(6) -0.010(6)
C8 0.086(8) 0.097(10) 0.081(7) -0.038(6) 0.026(6) -0.042(7)
C9 0.070(7) 0.084(9) 0.069(6) -0.028(6) 0.022(6) -0.020(6)
C10 0.082(8) 0.083(9) 0.063(6) -0.025(6) 0.019(5) -0.034(6)
C11 0.072(7) 0.091(10) 0.073(7) -0.036(6) 0.018(5) -0.027(6)
C12 0.078(8) 0.115(11) 0.068(7) -0.042(6) 0.029(6) -0.030(7)
C13 0.081(8) 0.093(10) 0.094(8) -0.055(7) 0.035(6) -0.039(7)
C14 0.080(8) 0.084(10) 0.083(7) -0.043(6) 0.044(6) -0.036(6)
C15 0.071(7) 0.090(9) 0.084(7) -0.040(6) 0.033(6) -0.016(6)
C16 0.078(8) 0.104(10) 0.081(7) -0.050(7) 0.032(6) -0.041(7)
C17 0.082(8) 0.084(9) 0.099(8) -0.044(7) 0.037(7) -0.023(6)
C18 0.087(9) 0.091(10) 0.102(9) -0.048(7) 0.037(7) -0.040(7)
C19 0.069(7) 0.106(11) 0.083(7) -0.041(7) 0.038(6) -0.021(6)
C20 0.071(7) 0.094(10) 0.073(7) -0.042(6) 0.027(5) -0.029(6)
C23 0.078(8) 0.085(10) 0.085(7) -0.050(7) 0.033(6) -0.028(6)
C24 0.083(8) 0.073(8) 0.083(7) -0.046(6) 0.044(6) -0.033(6)
N5 0.078(6) 0.109(9) 0.083(6) -0.058(6) 0.042(5) -0.041(6)
C25 0.101(10) 0.090(11) 0.080(8) -0.040(7) 0.032(7) -0.025(8)
C26 0.096(10) 0.098(11) 0.097(9) -0.050(7) 0.032(7) -0.034(7)
C27 0.085(8) 0.100(11) 0.086(8) -0.043(7) 0.031(7) -0.030(7)
C28 0.070(7) 0.094(11) 0.093(8) -0.051(7) 0.039(6) -0.030(6)
C29 0.077(8) 0.107(10) 0.081(8) -0.047(7) 0.040(6) -0.029(7)
N6 0.072(6) 0.102(9) 0.090(6) -0.056(7) 0.041(5) -0.027(5)
C30 0.075(8) 0.083(10) 0.084(8) -0.032(7) 0.035(6) -0.016(6)
C31 0.077(8) 0.073(9) 0.109(10) -0.043(7) 0.032(7) -0.009(6)
C32 0.077(8) 0.083(10) 0.080(7) -0.026(7) 0.023(6) -0.022(6)
C33 0.083(8) 0.079(9) 0.076(7) -0.034(6) 0.018(6) -0.017(6)
C34 0.075(8) 0.089(9) 0.072(7) -0.036(6) 0.019(6) -0.019(6)
C35 0.093(9) 0.101(11) 0.082(8) -0.045(7) 0.037(7) -0.023(7)
C36 0.091(10) 0.095(11) 0.117(11) -0.068(8) 0.031(8) -0.021(8)
C37 0.109(13) 0.163(18) 0.168(16) -0.124(14) -0.013(11) 0.012(11)
C38 0.100(11) 0.143(15) 0.151(14) -0.103(12) -0.023(10) 0.020(9)
C39 0.080(8) 0.077(9) 0.072(7) -0.033(6) 0.023(6) -0.027(6)
C40 0.118(12) 0.130(13) 0.082(8) -0.001(8) -0.007(8) -0.072(10)
C41 0.110(12) 0.151(16) 0.102(11) 0.009(10) 0.001(9) -0.078(11)
C42 0.073(8) 0.100(10) 0.090(9) -0.020(7) 0.025(7) -0.031(7)
C43 0.083(9) 0.113(11) 0.074(7) -0.013(7) 0.014(7) -0.028(8)
C44 0.074(8) 0.125(12) 0.078(8) -0.020(7) 0.013(6) -0.036(7)
Zn2 0.0653(8) 0.0914(11) 0.0700(8) -0.0393(7) 0.0294(6) -0.0271(7)
O3B 0.102(6) 0.104(7) 0.076(5) -0.042(4) 0.036(4) -0.024(5)
C71 0.20(3) 0.15(2) 0.143(17) -0.059(14) -0.015(16) 0.020(17)
C72 0.18(2) 0.13(2) 0.19(2) -0.017(15) 0.080(19) -0.002(16)
Ru2 0.0655(6) 0.0901(8) 0.0710(6) -0.0354(5) 0.0261(4) -0.0283(5)
Cl1B 0.088(2) 0.105(2) 0.0791(17) -0.0401(16) 0.0239(15) -0.0412(17)
Cl2B 0.0685(16) 0.087(2) 0.0688(15) -0.0335(13) 0.0285(12) -0.0215(13)
O1B 0.081(7) 0.123(8) 0.126(8) -0.049(6) 0.014(5) -0.027(5)
O2B 0.094(6) 0.077(6) 0.090(5) -0.042(4) 0.046(4) -0.034(4)
C1B 0.042(7) 0.106(10) 0.099(8) -0.051(7) 0.021(5) -0.025(6)
C2B 0.064(7) 0.106(11) 0.082(7) -0.057(7) 0.034(6) -0.022(6)
N1B 0.076(6) 0.104(8) 0.073(6) -0.043(5) 0.039(5) -0.039(5)
N2B 0.071(6) 0.112(8) 0.074(6) -0.048(5) 0.029(5) -0.022(5)
N3B 0.063(5) 0.109(8) 0.071(5) -0.038(5) 0.027(4) -0.035(5)
N4B 0.057(5) 0.083(7) 0.067(5) -0.028(4) 0.022(4) -0.018(4)
C51 0.077(7) 0.091(9) 0.067(6) -0.035(6) 0.031(6) -0.032(6)
C52 0.098(9) 0.094(10) 0.075(7) -0.037(6) 0.032(6) -0.045(7)
C53 0.087(8) 0.104(10) 0.069(6) -0.044(6) 0.030(6) -0.030(7)
C54 0.077(7) 0.080(9) 0.072(7) -0.031(6) 0.026(6) -0.026(6)
C55 0.085(8) 0.092(9) 0.073(7) -0.042(6) 0.036(6) -0.032(7)
C56 0.089(9) 0.109(11) 0.084(8) -0.042(7) 0.045(7) -0.044(7)
C57 0.129(12) 0.154(14) 0.094(9) -0.066(9) 0.073(9) -0.098(11)
C58 0.098(9) 0.117(11) 0.088(8) -0.054(7) 0.049(7) -0.059(8)
C59 0.061(7) 0.093(9) 0.084(7) -0.041(6) 0.026(6) -0.026(6)
C60 0.070(7) 0.102(10) 0.071(7) -0.040(6) 0.019(5) -0.027(6)
C61 0.082(8) 0.119(11) 0.070(7) -0.041(7) 0.030(6) -0.046(7)
C62 0.113(11) 0.157(15) 0.078(8) -0.048(8) 0.032(8) -0.062(10)
C63 0.102(10) 0.145(14) 0.082(8) -0.041(8) 0.038(7) -0.061(9)
C64 0.083(8) 0.097(9) 0.060(6) -0.036(6) 0.018(6) -0.030(7)
C65 0.084(8) 0.083(9) 0.066(6) -0.041(6) 0.020(5) -0.040(6)
C66 0.074(7) 0.068(8) 0.074(7) -0.017(5) 0.030(6) -0.014(5)
C67 0.072(7) 0.086(9) 0.067(7) -0.029(6) 0.028(5) -0.025(6)
C68 0.066(7) 0.088(9) 0.071(7) -0.028(6) 0.029(5) -0.022(6)
C69 0.069(7) 0.084(9) 0.074(7) -0.030(6) 0.020(5) -0.029(6)
C70 0.070(7) 0.077(8) 0.069(7) -0.028(5) 0.023(5) -0.019(5)
C73 0.072(7) 0.085(9) 0.064(6) -0.021(6) 0.016(6) -0.022(6)
C74 0.061(7) 0.094(9) 0.065(6) -0.033(6) 0.022(5) -0.022(6)
N5B 0.061(6) 0.087(7) 0.079(6) -0.031(5) 0.012(5) -0.014(5)
C75 0.077(9) 0.132(14) 0.102(10) -0.053(9) 0.003(8) -0.030(8)
C76 0.110(11) 0.094(11) 0.085(8) -0.007(7) -0.013(7) -0.037(8)
C77 0.099(10) 0.080(10) 0.093(9) -0.027(7) 0.009(7) -0.033(7)
C78 0.082(8) 0.091(9) 0.082(8) -0.047(7) 0.041(7) -0.028(6)
C79 0.076(8) 0.085(9) 0.070(7) -0.037(6) 0.027(6) -0.024(6)
N6B 0.065(5) 0.090(7) 0.065(5) -0.039(5) 0.022(5) -0.025(5)
C80 0.075(8) 0.091(9) 0.092(9) -0.046(7) 0.046(7) -0.028(6)
C81 0.075(8) 0.088(9) 0.092(8) -0.037(6) 0.034(6) -0.017(6)
C82 0.074(8) 0.086(9) 0.078(8) -0.040(6) 0.033(7) -0.013(6)
C83 0.091(9) 0.097(10) 0.076(7) -0.040(7) 0.022(7) -0.040(7)
C84 0.081(8) 0.114(12) 0.098(9) -0.049(8) 0.035(7) -0.034(8)
C85 0.107(11) 0.141(14) 0.109(11) -0.052(9) 0.045(9) -0.065(10)
C86 0.101(11) 0.19(2) 0.113(12) -0.078(13) 0.022(10) -0.074(12)
C87 0.090(10) 0.128(14) 0.103(10) -0.055(10) 0.027(8) -0.026(9)
C88 0.096(10) 0.100(11) 0.107(10) -0.045(8) 0.022(8) -0.037(8)
C89 0.086(9) 0.113(11) 0.064(7) -0.032(7) 0.030(6) -0.042(8)
C90 0.124(12) 0.117(12) 0.088(9) -0.048(8) 0.028(8) -0.054(9)
C91 0.143(15) 0.140(15) 0.079(9) -0.043(9) 0.022(9) -0.081(13)
C92 0.147(17) 0.169(18) 0.085(11) -0.063(12) 0.053(11) -0.079(14)
C93 0.155(15) 0.150(16) 0.111(12) -0.090(12) 0.083(12) -0.074(12)
C94 0.102(10) 0.084(10) 0.105(9) -0.058(7) 0.046(7) -0.035(7)
Cl10 0.263(8) 0.184(6) 0.113(3) -0.066(3) 0.014(4) -0.096(5)
Cl11 0.149(5) 0.345(10) 0.100(3) 0.012(4) 0.044(3) 0.010(5)
Cl12 0.236(8) 0.600(18) 0.101(3) -0.120(6) 0.057(4) -0.270(11)
Cl20 0.198(6) 0.248(7) 0.127(4) -0.069(4) -0.001(4) -0.104(5)
Cl21 0.136(3) 0.135(4) 0.130(3) -0.072(3) 0.037(3) -0.034(3)
Cl22 0.146(4) 0.137(4) 0.139(4) -0.051(3) -0.008(3) 0.002(3)
Cl30 0.117(7) 0.185(11) 0.183(10) -0.080(8) 0.020(7) -0.007(7)
Cl31 0.133(8) 0.179(10) 0.158(8) -0.072(7) 0.046(6) -0.044(7)
Cl32 0.110(7) 0.178(12) 0.342(19) -0.151(12) 0.074(9) -0.058(7)
Cl40 0.096(5) 0.196(9) 0.122(6) -0.095(6) 0.019(4) -0.014(5)
Cl41 0.134(8) 0.299(17) 0.196(11) -0.188(12) -0.017(7) -0.003(9)
Cl42 0.088(5) 0.207(10) 0.118(5) -0.097(6) 0.007(4) 0.009(5)

loop_
_atom_type_symbol
_atom_type_description
_atom_type_scat_dispersion_real
_atom_type_scat_dispersion_imag
_atom_type_scat_source
C C 0.0074 0.0035 'International Tables Vol C Tables 4.2.6.8 and 6.1.1.4'
H H 0.0000 0.0000 'International Tables Vol C Tables 4.2.6.8 and 6.1.1.4'
N N 0.0136 0.0070 'International Tables Vol C Tables 4.2.6.8 and 6.1.1.4'
Zn Zn -0.3198 2.5638 'International Tables Vol C Tables 4.2.6.8 and 6.1.1.4'
Ru Ru -0.5010 1.5477 'International Tables Vol C Tables 4.2.6.8 and 6.1.1.4'
Cl Cl 0.2413 0.3112 'International Tables Vol C Tables 4.2.6.8 and 6.1.1.4'
O O 0.0227 0.0128 'International Tables Vol C Tables 4.2.6.8 and 6.1.1.4'

loop_
_geom_angle_atom_site_label_1
_geom_angle_atom_site_label_2
_geom_angle_atom_site_label_3
_geom_angle
_geom_angle_site_symmetry_1
_geom_angle_site_symmetry_3
_geom_angle_publ_flag
N2 Zn1 N4 163.5(4) . . ?
N2 Zn1 N3 88.9(4) . . ?
N4 Zn1 N3 88.4(3) . . ?
N2 Zn1 N1 89.3(4) . . ?
N4 Zn1 N1 89.5(3) . . ?
N3 Zn1 N1 166.1(4) . . ?
N2 Zn1 O3 96.2(3) . . ?
N4 Zn1 O3 100.2(3) . . ?
N3 Zn1 O3 94.2(3) . . ?
N1 Zn1 O3 99.7(3) . . ?
C21 O3 Zn1 123.8(7) . . ?
C22 C21 O3 109.4(13) . . ?
C2A Ru1 C1A 88.2(6) . . ?
C2A Ru1 N5 91.8(5) . . ?
C1A Ru1 N5 178.9(5) . . ?
C2A Ru1 N6 178.2(5) . . ?
C1A Ru1 N6 93.4(5) . . ?
N5 Ru1 N6 86.6(4) . . ?
C2A Ru1 Cl2 91.2(4) . . ?
C1A Ru1 Cl2 90.9(4) . . ?
N5 Ru1 Cl2 87.9(3) . . ?
N6 Ru1 Cl2 89.4(3) . . ?
C2A Ru1 Cl1 88.8(4) . . ?
C1A Ru1 Cl1 92.2(4) . . ?
N5 Ru1 Cl1 88.9(3) . . ?
N6 Ru1 Cl1 90.5(3) . . ?
Cl2 Ru1 Cl1 176.84(12) . . ?
O1A C1A Ru1 176.6(12) . . ?
O2A C2A Ru1 176.9(12) . . ?
C4 N1 C1 106.9(8) . . ?
C4 N1 Zn1 127.1(7) . . ?
C1 N1 Zn1 125.6(8) . . ?
C9 N2 C6 105.2(9) . . ?
C9 N2 Zn1 128.1(8) . . ?
C6 N2 Zn1 126.5(7) . . ?
C14 N3 C11 107.1(9) . . ?
C14 N3 Zn1 127.1(7) . . ?
C11 N3 Zn1 125.7(8) . . ?
C19 N4 C16 105.7(10) . . ?
C19 N4 Zn1 126.3(8) . . ?
C16 N4 Zn1 125.8(7) . . ?
N1 C1 C20 126.3(9) . . ?
N1 C1 C2 107.6(11) . . ?
C20 C1 C2 126.0(10) . . ?
C3 C2 C1 107.1(10) . . ?
C2 C3 C4 107.1(10) . . ?
N1 C4 C5 125.1(9) . . ?
N1 C4 C3 111.1(10) . . ?
C5 C4 C3 123.5(10) . . ?
C6 C5 C4 124.5(10) . . ?
C6 C5 C33 118.0(10) . . ?
C4 C5 C33 117.0(9) . . ?
N2 C6 C5 126.0(10) . . ?
N2 C6 C7 110.9(9) . . ?
C5 C6 C7 123.1(10) . . ?
C8 C7 C6 105.6(11) . . ?
C7 C8 C9 107.6(10) . . ?
N2 C9 C10 124.4(12) . . ?
N2 C9 C8 110.6(10) . . ?
C10 C9 C8 125.0(11) . . ?
C11 C10 C9 126.2(11) . . ?
C11 C10 C39 118.7(11) . . ?
C9 C10 C39 115.1(12) . . ?
C10 C11 N3 125.8(11) . . ?
C10 C11 C12 127.9(11) . . ?
N3 C11 C12 106.2(11) . . ?
C13 C12 C11 109.8(11) . . ?
C12 C13 C14 105.9(10) . . ?
N3 C14 C15 124.6(9) . . ?
N3 C14 C13 110.8(9) . . ?
C15 C14 C13 124.5(10) . . ?
C16 C15 C14 125.4(10) . . ?
C16 C15 C28 116.2(10) . 2_667 ?
C14 C15 C28 118.1(9) . 2_667 ?
N4 C16 C15 123.4(10) . . ?
N4 C16 C17 110.6(9) . . ?
C15 C16 C17 126.0(11) . . ?
C18 C17 C16 106.8(11) . . ?
C17 C18 C19 106.7(10) . . ?
N4 C19 C20 125.3(13) . . ?
N4 C19 C18 110.0(10) . . ?
C20 C19 C18 124.7(11) . . ?
C1 C20 C19 125.3(11) . . ?
C1 C20 C23 116.7(9) . . ?
C19 C20 C23 117.7(12) . . ?
C24 C23 C27 118.5(10) . . ?
C24 C23 C20 121.2(12) . . ?
C27 C23 C20 120.3(11) . . ?
N5 C24 C23 121.5(12) . . ?
C25 N5 C24 119.3(11) . . ?
C25 N5 Ru1 123.1(8) . . ?
C24 N5 Ru1 117.6(9) . . ?
N5 C25 C26 122.9(12) . . ?
C25 C26 C27 120.5(14) . . ?
C26 C27 C23 117.2(12) . . ?
C29 C28 C32 116.4(11) . . ?
C29 C28 C15 119.3(12) . 2_667 ?
C32 C28 C15 124.3(11) . 2_667 ?
N6 C29 C28 126.7(13) . . ?
C29 N6 C30 114.8(11) . . ?
C29 N6 Ru1 123.5(10) . . ?
C30 N6 Ru1 121.6(8) . . ?
N6 C30 C31 124.3(11) . . ?
C30 C31 C32 119.6(12) . . ?
C31 C32 C28 118.1(12) . . ?
C34 C33 C38 118.8(12) . . ?
C34 C33 C5 123.6(11) . . ?
C38 C33 C5 117.4(12) . . ?
C33 C34 C35 122.0(12) . . ?
C36 C35 C34 119.1(13) . . ?
C35 C36 C37 123.4(13) . . ?
C36 C37 C38 116.9(14) . . ?
C33 C38 C37 119.7(14) . . ?
C40 C39 C44 118.3(11) . . ?
C40 C39 C10 122.8(11) . . ?
C44 C39 C10 118.9(11) . . ?
C39 C40 C41 120.5(13) . . ?
C42 C41 C40 120.2(15) . . ?
C41 C42 C43 120.6(12) . . ?
C42 C43 C44 119.8(12) . . ?
C43 C44 C39 120.3(12) . . ?
N2B Zn2 N3B 88.2(4) . . ?
N2B Zn2 N1B 88.6(4) . . ?
N3B Zn2 N1B 163.7(4) . . ?
N2B Zn2 N4B 165.3(4) . . ?
N3B Zn2 N4B 90.4(3) . . ?
N1B Zn2 N4B 88.6(3) . . ?
N2B Zn2 O3B 97.5(4) . . ?
N3B Zn2 O3B 95.4(4) . . ?
N1B Zn2 O3B 100.9(4) . . ?
N4B Zn2 O3B 97.2(3) . . ?
C71 O3B Zn2 123.5(11) . . ?
O3B C71 C72 110.5(17) . . ?
C1B Ru2 C2B 88.6(5) . . ?
C1B Ru2 N6B 178.3(5) . . ?
C2B Ru2 N6B 92.9(4) . . ?
C1B Ru2 N5B 93.1(5) . . ?
C2B Ru2 N5B 177.3(5) . . ?
N6B Ru2 N5B 85.4(4) . . ?
C1B Ru2 Cl1B 88.8(4) . . ?
C2B Ru2 Cl1B 93.0(3) . . ?
N6B Ru2 Cl1B 90.3(2) . . ?
N5B Ru2 Cl1B 89.1(3) . . ?
C1B Ru2 Cl2B 92.6(4) . . ?
C2B Ru2 Cl2B 89.2(3) . . ?
N6B Ru2 Cl2B 88.3(2) . . ?
N5B Ru2 Cl2B 88.7(3) . . ?
Cl1B Ru2 Cl2B 177.44(10) . . ?
O1B C1B Ru2 177.5(12) . . ?
O2B C2B Ru2 176.6(9) . . ?
C54 N1B C51 107.1(9) . . ?
C54 N1B Zn2 127.1(8) . . ?
C51 N1B Zn2 125.8(6) . . ?
C59 N2B C56 107.6(9) . . ?
C59 N2B Zn2 124.3(7) . . ?
C56 N2B Zn2 126.0(8) . . ?
C61 N3B C64 107.3(9) . . ?
C61 N3B Zn2 126.8(7) . . ?
C64 N3B Zn2 124.7(7) . . ?
C69 N4B C66 108.2(9) . . ?
C69 N4B Zn2 127.0(7) . . ?
C66 N4B Zn2 124.3(7) . . ?
N1B C51 C70 126.0(10) . . ?
N1B C51 C52 108.9(9) . . ?
C70 C51 C52 125.0(11) . . ?
C53 C52 C51 107.2(11) . . ?
C52 C53 C54 108.0(10) . . ?
N1B C54 C55 125.6(10) . . ?
N1B C54 C53 108.6(10) . . ?
C55 C54 C53 125.8(10) . . ?
C56 C55 C54 125.3(10) . . ?
C56 C55 C78 118.5(10) . 2_756 ?
C54 C55 C78 116.2(10) . 2_756 ?
C55 C56 N2B 125.5(10) . . ?
C55 C56 C57 126.6(10) . . ?
N2B C56 C57 107.9(11) . . ?
C58 C57 C56 108.2(10) . . ?
C57 C58 C59 107.6(11) . . ?
C60 C59 N2B 128.4(10) . . ?
C60 C59 C58 123.0(11) . . ?
N2B C59 C58 108.6(10) . . ?
C59 C60 C61 122.8(11) . . ?
C59 C60 C83 118.3(10) . . ?
C61 C60 C83 118.7(10) . . ?
N3B C61 C60 125.1(10) . . ?
N3B C61 C62 110.4(10) . . ?
C60 C61 C62 124.4(11) . . ?
C63 C62 C61 106.1(13) . . ?
C62 C63 C64 107.2(11) . . ?
N3B C64 C65 128.4(10) . . ?
N3B C64 C63 109.0(10) . . ?
C65 C64 C63 122.0(9) . . ?
C64 C65 C66 124.1(9) . . ?
C64 C65 C89 120.5(9) . . ?
C66 C65 C89 115.3(10) . . ?
N4B C66 C65 126.9(10) . . ?
N4B C66 C67 108.2(10) . . ?
C65 C66 C67 124.9(10) . . ?
C68 C67 C66 108.3(9) . . ?
C67 C68 C69 105.6(10) . . ?
N4B C69 C70 125.4(10) . . ?
N4B C69 C68 109.6(10) . . ?
C70 C69 C68 125.0(11) . . ?
C69 C70 C51 125.3(11) . . ?
C69 C70 C73 118.1(9) . . ?
C51 C70 C73 116.6(10) . . ?
C77 C73 C74 118.0(11) . . ?
C77 C73 C70 123.1(11) . . ?
C74 C73 C70 118.9(10) . . ?
N5B C74 C73 122.2(11) . . ?
C75 N5B C74 117.7(11) . . ?
C75 N5B Ru2 123.4(9) . . ?
C74 N5B Ru2 118.8(8) . . ?
C76 C75 N5B 123.3(13) . . ?
C75 C76 C77 117.4(13) . . ?
C73 C77 C76 121.3(13) . . ?
C82 C78 C79 117.0(10) . . ?
C82 C78 C55 120.1(11) . 2_756 ?
C79 C78 C55 122.9(12) . 2_756 ?
N6B C79 C78 125.1(11) . . ?
C79 N6B C80 115.7(9) . . ?
C79 N6B Ru2 123.5(8) . . ?
C80 N6B Ru2 120.9(6) . . ?
N6B C80 C81 123.5(10) . . ?
C82 C81 C80 116.5(13) . . ?
C78 C82 C81 122.2(11) . . ?
C88 C83 C60 125.8(12) . . ?
C88 C83 C84 115.4(11) . . ?
C60 C83 C84 118.6(12) . . ?
C85 C84 C83 118.6(14) . . ?
C84 C85 C86 121.4(16) . . ?
C87 C86 C85 118.0(15) . . ?
C86 C87 C88 123.5(16) . . ?
C83 C88 C87 122.3(14) . . ?
C94 C89 C90 119.7(12) . . ?
C94 C89 C65 120.4(12) . . ?
C90 C89 C65 119.9(13) . . ?
C89 C90 C91 118.0(16) . . ?
C92 C91 C90 118.8(17) . . ?
C93 C92 C91 122.2(16) . . ?
C92 C93 C94 122.0(19) . . ?
C89 C94 C93 119.2(16) . . ?
Cl12 C1S Cl10 115.0(11) . . ?
Cl12 C1S Cl11 113.2(10) . . ?
Cl10 C1S Cl11 116.8(11) . . ?
Cl21 C2S Cl22 110.1(11) . . ?
Cl21 C2S Cl20 110.6(10) . . ?
Cl22 C2S Cl20 113.5(11) . . ?
Cl32 C3S Cl30 109.4(17) . . ?
Cl32 C3S Cl31 114.7(18) . . ?
Cl30 C3S Cl31 112.9(17) . . ?
Cl42 C4S Cl40 115.5(17) . . ?
Cl42 C4S Cl41 111.1(16) . . ?
Cl40 C4S Cl41 106.8(15) . . ?

loop_
_geom_bond_atom_site_label_1
_geom_bond_atom_site_label_2
_geom_bond_distance
_geom_bond_site_symmetry_2
_geom_bond_publ_flag
Zn1 N2 2.030(10) . ?
Zn1 N4 2.053(9) . ?
Zn1 N3 2.065(8) . ?
Zn1 N1 2.070(8) . ?
Zn1 O3 2.133(8) . ?
O3 C21 1.435(15) . ?
C21 C22 1.41(2) . ?
Ru1 C2A 1.834(14) . ?
Ru1 C1A 1.863(12) . ?
Ru1 N5 2.140(10) . ?
Ru1 N6 2.157(10) . ?
Ru1 Cl2 2.381(3) . ?
Ru1 Cl1 2.420(3) . ?
O1A C1A 1.146(15) . ?
O2A C2A 1.190(15) . ?
N1 C4 1.365(14) . ?
N1 C1 1.379(14) . ?
N2 C9 1.385(14) . ?
N2 C6 1.390(15) . ?
N3 C14 1.370(15) . ?
N3 C11 1.397(14) . ?
N4 C19 1.372(14) . ?
N4 C16 1.404(14) . ?
C1 C20 1.387(17) . ?
C1 C2 1.500(15) . ?
C2 C3 1.340(17) . ?
C3 C4 1.436(15) . ?
C4 C5 1.423(16) . ?
C5 C6 1.406(15) . ?
C5 C33 1.515(16) . ?
C6 C7 1.460(17) . ?
C7 C8 1.374(17) . ?
C8 C9 1.444(17) . ?
C9 C10 1.389(17) . ?
C10 C11 1.368(17) . ?
C10 C39 1.519(16) . ?
C11 C12 1.473(17) . ?
C12 C13 1.330(17) . ?
C13 C14 1.443(16) . ?
C14 C15 1.421(17) . ?
C15 C16 1.416(15) . ?
C15 C28 1.500(17) 2_667 ?
C16 C17 1.421(17) . ?
C17 C18 1.381(16) . ?
C18 C19 1.457(18) . ?
C19 C20 1.400(16) . ?
C20 C23 1.502(16) . ?
C23 C24 1.394(16) . ?
C23 C27 1.436(19) . ?
C24 N5 1.387(14) . ?
N5 C25 1.329(17) . ?
C25 C26 1.361(19) . ?
C26 C27 1.417(17) . ?
C28 C29 1.387(17) . ?
C28 C32 1.405(18) . ?
C28 C15 1.500(17) 2_667 ?
C29 N6 1.323(15) . ?
N6 C30 1.356(16) . ?
C30 C31 1.360(17) . ?
C31 C32 1.390(17) . ?
C33 C34 1.357(17) . ?
C33 C38 1.365(19) . ?
C34 C35 1.384(18) . ?
C35 C36 1.323(19) . ?
C36 C37 1.35(2) . ?
C37 C38 1.46(2) . ?
C39 C40 1.331(18) . ?
C39 C44 1.414(17) . ?
C40 C41 1.414(19) . ?
C41 C42 1.336(19) . ?
C42 C43 1.356(18) . ?
C43 C44 1.373(18) . ?
Zn2 N2B 2.054(9) . ?
Zn2 N3B 2.055(9) . ?
Zn2 N1B 2.073(9) . ?
Zn2 N4B 2.074(8) . ?
Zn2 O3B 2.149(9) . ?
O3B C71 1.50(2) . ?
C71 C72 1.564(18) . ?
Ru2 C1B 1.839(11) . ?
Ru2 C2B 1.886(15) . ?
Ru2 N6B 2.121(9) . ?
Ru2 N5B 2.148(10) . ?
Ru2 Cl1B 2.394(3) . ?
Ru2 Cl2B 2.402(3) . ?
O1B C1B 1.151(14) . ?
O2B C2B 1.159(15) . ?
N1B C54 1.366(13) . ?
N1B C51 1.389(15) . ?
N2B C59 1.389(15) . ?
N2B C56 1.400(14) . ?
N3B C61 1.368(15) . ?
N3B C64 1.379(13) . ?
N4B C69 1.362(14) . ?
N4B C66 1.390(13) . ?
C51 C70 1.399(15) . ?
C51 C52 1.443(16) . ?
C52 C53 1.339(16) . ?
C53 C54 1.454(17) . ?
C54 C55 1.404(16) . ?
C55 C56 1.383(18) . ?
C55 C78 1.484(15) 2_756 ?
C56 C57 1.466(17) . ?
C57 C58 1.350(18) . ?
C58 C59 1.466(15) . ?
C59 C60 1.372(16) . ?
C60 C61 1.436(16) . ?
C60 C83 1.458(17) . ?
C61 C62 1.451(18) . ?
C62 C63 1.379(19) . ?
C63 C64 1.460(19) . ?
C64 C65 1.383(15) . ?
C65 C66 1.404(16) . ?
C65 C89 1.486(15) . ?
C66 C67 1.435(16) . ?
C67 C68 1.386(16) . ?
C68 C69 1.457(15) . ?
C69 C70 1.398(16) . ?
C70 C73 1.484(16) . ?
C73 C77 1.360(18) . ?
C73 C74 1.405(16) . ?
C74 N5B 1.370(15) . ?
N5B C75 1.367(17) . ?
C75 C76 1.366(19) . ?
C76 C77 1.417(19) . ?
C78 C82 1.356(18) . ?
C78 C79 1.400(16) . ?
C78 C55 1.484(15) 2_756 ?
C79 N6B 1.352(13) . ?
N6B C80 1.372(16) . ?
C80 C81 1.413(17) . ?
C81 C82 1.397(16) . ?
C83 C88 1.352(19) . ?
C83 C84 1.486(19) . ?
C84 C85 1.38(2) . ?
C85 C86 1.41(2) . ?
C86 C87 1.30(2) . ?
C87 C88 1.40(2) . ?
C89 C94 1.363(19) . ?
C89 C90 1.39(2) . ?
C90 C91 1.47(2) . ?
C91 C92 1.34(3) . ?
C92 C93 1.30(3) . ?
C93 C94 1.409(18) . ?
C1S Cl12 1.631(17) . ?
C1S Cl10 1.690(17) . ?
C1S Cl11 1.733(17) . ?
C2S Cl21 1.708(18) . ?
C2S Cl22 1.715(18) . ?
C2S Cl20 1.749(18) . ?
C3S Cl32 1.67(2) . ?
C3S Cl30 1.73(2) . ?
C3S Cl31 1.74(2) . ?
C4S Cl42 1.66(2) . ?
C4S Cl40 1.73(2) . ?
C4S Cl41 1.75(2) . ?

loop_
_geom_torsion_atom_site_label_1
_geom_torsion_atom_site_label_2
_geom_torsion_atom_site_label_3
_geom_torsion_atom_site_label_4
_geom_torsion
_geom_torsion_site_symmetry_1
_geom_torsion_site_symmetry_2
_geom_torsion_site_symmetry_3
_geom_torsion_site_symmetry_4
_geom_torsion_publ_flag
N2 Zn1 O3 C21 88.3(9) . . . . ?
N4 Zn1 O3 C21 -93.2(9) . . . . ?
N3 Zn1 O3 C21 177.7(9) . . . . ?
N1 Zn1 O3 C21 -2.0(10) . . . . ?
Zn1 O3 C21 C22 85.6(13) . . . . ?
C2A Ru1 C1A O1A -80(21) . . . . ?
N5 Ru1 C1A O1A -172(83) . . . . ?
N6 Ru1 C1A O1A 99(21) . . . . ?
Cl2 Ru1 C1A O1A -171(21) . . . . ?
Cl1 Ru1 C1A O1A 8(21) . . . . ?
C1A Ru1 C2A O2A -120(21) . . . . ?
N5 Ru1 C2A O2A 58(21) . . . . ?
N6 Ru1 C2A O2A 82(28) . . . . ?
Cl2 Ru1 C2A O2A -29(21) . . . . ?
Cl1 Ru1 C2A O2A 147(21) . . . . ?
N2 Zn1 N1 C4 -10.8(10) . . . . ?
N4 Zn1 N1 C4 -174.3(10) . . . . ?
N3 Zn1 N1 C4 -93.3(18) . . . . ?
O3 Zn1 N1 C4 85.4(10) . . . . ?
N2 Zn1 N1 C1 161.4(9) . . . . ?
N4 Zn1 N1 C1 -2.1(9) . . . . ?
N3 Zn1 N1 C1 78.8(18) . . . . ?
O3 Zn1 N1 C1 -102.4(9) . . . . ?
N4 Zn1 N2 C9 -86.8(14) . . . . ?
N3 Zn1 N2 C9 -6.2(10) . . . . ?
N1 Zn1 N2 C9 -172.4(10) . . . . ?
O3 Zn1 N2 C9 87.9(10) . . . . ?
N4 Zn1 N2 C6 98.4(14) . . . . ?
N3 Zn1 N2 C6 179.1(10) . . . . ?
N1 Zn1 N2 C6 12.8(9) . . . . ?
O3 Zn1 N2 C6 -86.8(9) . . . . ?
N2 Zn1 N3 C14 -177.3(10) . . . . ?
N4 Zn1 N3 C14 -13.6(10) . . . . ?
N1 Zn1 N3 C14 -94.7(18) . . . . ?
O3 Zn1 N3 C14 86.5(10) . . . . ?
N2 Zn1 N3 C11 -1.0(10) . . . . ?
N4 Zn1 N3 C11 162.7(10) . . . . ?
N1 Zn1 N3 C11 81.6(18) . . . . ?
O3 Zn1 N3 C11 -97.1(10) . . . . ?
N2 Zn1 N4 C19 -94.1(14) . . . . ?
N3 Zn1 N4 C19 -174.9(10) . . . . ?
N1 Zn1 N4 C19 -8.6(10) . . . . ?
O3 Zn1 N4 C19 91.2(10) . . . . ?
N2 Zn1 N4 C16 104.9(13) . . . . ?
N3 Zn1 N4 C16 24.2(9) . . . . ?
N1 Zn1 N4 C16 -169.5(10) . . . . ?
O3 Zn1 N4 C16 -69.8(9) . . . . ?
C4 N1 C1 C20 -179.7(11) . . . . ?
Zn1 N1 C1 C20 6.9(17) . . . . ?
C4 N1 C1 C2 -3.1(12) . . . . ?
Zn1 N1 C1 C2 -176.5(7) . . . . ?
N1 C1 C2 C3 1.2(13) . . . . ?
C20 C1 C2 C3 177.8(12) . . . . ?
C1 C2 C3 C4 1.1(14) . . . . ?
C1 N1 C4 C5 -169.6(11) . . . . ?
Zn1 N1 C4 C5 3.8(17) . . . . ?
C1 N1 C4 C3 3.9(13) . . . . ?
Zn1 N1 C4 C3 177.2(8) . . . . ?
C2 C3 C4 N1 -3.2(14) . . . . ?
C2 C3 C4 C5 170.4(11) . . . . ?
N1 C4 C5 C6 6.1(19) . . . . ?
C3 C4 C5 C6 -166.5(12) . . . . ?
N1 C4 C5 C33 177.8(11) . . . . ?
C3 C4 C5 C33 5.1(18) . . . . ?
C9 N2 C6 C5 175.8(12) . . . . ?
Zn1 N2 C6 C5 -8.5(17) . . . . ?
C9 N2 C6 C7 -2.7(13) . . . . ?
Zn1 N2 C6 C7 173.1(8) . . . . ?
C4 C5 C6 N2 -3.7(19) . . . . ?
C33 C5 C6 N2 -175.3(11) . . . . ?
C4 C5 C6 C7 174.6(11) . . . . ?
C33 C5 C6 C7 3.0(17) . . . . ?
N2 C6 C7 C8 2.9(14) . . . . ?
C5 C6 C7 C8 -175.6(12) . . . . ?
C6 C7 C8 C9 -2.0(14) . . . . ?
C6 N2 C9 C10 -177.5(11) . . . . ?
Zn1 N2 C9 C10 6.9(17) . . . . ?
C6 N2 C9 C8 1.4(13) . . . . ?
Zn1 N2 C9 C8 -174.2(8) . . . . ?
C7 C8 C9 N2 0.4(14) . . . . ?
C7 C8 C9 C10 179.3(12) . . . . ?
N2 C9 C10 C11 2(2) . . . . ?
C8 C9 C10 C11 -177.0(12) . . . . ?
N2 C9 C10 C39 -179.8(11) . . . . ?
C8 C9 C10 C39 1.5(17) . . . . ?
C9 C10 C11 N3 -10(2) . . . . ?
C39 C10 C11 N3 171.7(11) . . . . ?
C9 C10 C11 C12 174.1(12) . . . . ?
C39 C10 C11 C12 -4.3(18) . . . . ?
C14 N3 C11 C10 -174.6(11) . . . . ?
Zn1 N3 C11 C10 8.4(17) . . . . ?
C14 N3 C11 C12 2.1(13) . . . . ?
Zn1 N3 C11 C12 -174.9(8) . . . . ?
C10 C11 C12 C13 175.0(12) . . . . ?
N3 C11 C12 C13 -1.6(14) . . . . ?
C11 C12 C13 C14 0.5(14) . . . . ?
C11 N3 C14 C15 -178.7(12) . . . . ?
Zn1 N3 C14 C15 -1.9(18) . . . . ?
C11 N3 C14 C13 -1.9(14) . . . . ?
Zn1 N3 C14 C13 175.0(8) . . . . ?
C12 C13 C14 N3 0.8(15) . . . . ?
C12 C13 C14 C15 177.7(12) . . . . ?
N3 C14 C15 C16 15(2) . . . . ?
C13 C14 C15 C16 -161.6(13) . . . . ?
N3 C14 C15 C28 -172.4(12) . . . 2_667 ?
C13 C14 C15 C28 11.1(19) . . . 2_667 ?
C19 N4 C16 C15 175.2(13) . . . . ?
Zn1 N4 C16 C15 -20.6(17) . . . . ?
C19 N4 C16 C17 -3.0(14) . . . . ?
Zn1 N4 C16 C17 161.1(9) . . . . ?
C14 C15 C16 N4 -3(2) . . . . ?
C28 C15 C16 N4 -175.7(11) 2_667 . . . ?
C14 C15 C16 C17 175.1(13) . . . . ?
C28 C15 C16 C17 2(2) 2_667 . . . ?
N4 C16 C17 C18 4.2(15) . . . . ?
C15 C16 C17 C18 -174.0(14) . . . . ?
C16 C17 C18 C19 -3.6(15) . . . . ?
C16 N4 C19 C20 -179.8(13) . . . . ?
Zn1 N4 C19 C20 16.2(19) . . . . ?
C16 N4 C19 C18 0.7(14) . . . . ?
Zn1 N4 C19 C18 -163.3(8) . . . . ?
C17 C18 C19 N4 1.8(16) . . . . ?
C17 C18 C19 C20 -177.6(13) . . . . ?
N1 C1 C20 C19 -1(2) . . . . ?
C2 C1 C20 C19 -177.2(12) . . . . ?
N1 C1 C20 C23 -175.6(11) . . . . ?
C2 C1 C20 C23 8.4(18) . . . . ?
N4 C19 C20 C1 -11(2) . . . . ?
C18 C19 C20 C1 168.1(12) . . . . ?
N4 C19 C20 C23 163.1(12) . . . . ?
C18 C19 C20 C23 -17.5(19) . . . . ?
C1 C20 C23 C24 -58.7(15) . . . . ?
C19 C20 C23 C24 126.5(13) . . . . ?
C1 C20 C23 C27 122.1(13) . . . . ?
C19 C20 C23 C27 -52.7(16) . . . . ?
C27 C23 C24 N5 -2.0(16) . . . . ?
C20 C23 C24 N5 178.7(10) . . . . ?
C23 C24 N5 C25 2.1(17) . . . . ?
C23 C24 N5 Ru1 -175.3(8) . . . . ?
C2A Ru1 N5 C25 -43.5(11) . . . . ?
C1A Ru1 N5 C25 49(25) . . . . ?
N6 Ru1 N5 C25 137.2(10) . . . . ?
Cl2 Ru1 N5 C25 47.6(10) . . . . ?
Cl1 Ru1 N5 C25 -132.2(10) . . . . ?
C2A Ru1 N5 C24 133.8(9) . . . . ?
C1A Ru1 N5 C24 -134(24) . . . . ?
N6 Ru1 N5 C24 -45.6(8) . . . . ?
Cl2 Ru1 N5 C24 -135.1(8) . . . . ?
Cl1 Ru1 N5 C24 45.0(8) . . . . ?
C24 N5 C25 C26 -1.2(19) . . . . ?
Ru1 N5 C25 C26 176.0(9) . . . . ?
N5 C25 C26 C27 0(2) . . . . ?
C25 C26 C27 C23 -0.2(19) . . . . ?
C24 C23 C27 C26 1.1(17) . . . . ?
C20 C23 C27 C26 -179.7(11) . . . . ?
C32 C28 C29 N6 4.1(18) . . . . ?
C15 C28 C29 N6 -176.5(11) 2_667 . . . ?
C28 C29 N6 C30 -3.4(17) . . . . ?
C28 C29 N6 Ru1 173.7(9) . . . . ?
C2A Ru1 N6 C29 -81(17) . . . . ?
C1A Ru1 N6 C29 121.3(10) . . . . ?
N5 Ru1 N6 C29 -57.6(9) . . . . ?
Cl2 Ru1 N6 C29 30.4(9) . . . . ?
Cl1 Ru1 N6 C29 -146.5(9) . . . . ?
C2A Ru1 N6 C30 96(17) . . . . ?
C1A Ru1 N6 C30 -61.8(9) . . . . ?
N5 Ru1 N6 C30 119.3(9) . . . . ?
Cl2 Ru1 N6 C30 -152.7(9) . . . . ?
Cl1 Ru1 N6 C30 30.4(9) . . . . ?
C29 N6 C30 C31 2.2(17) . . . . ?
Ru1 N6 C30 C31 -174.9(10) . . . . ?
N6 C30 C31 C32 -1.9(19) . . . . ?
C30 C31 C32 C28 2.5(18) . . . . ?
C29 C28 C32 C31 -3.4(16) . . . . ?
C15 C28 C32 C31 177.3(11) 2_667 . . . ?
C6 C5 C33 C34 -111.0(14) . . . . ?
C4 C5 C33 C34 76.8(15) . . . . ?
C6 C5 C33 C38 73.7(17) . . . . ?
C4 C5 C33 C38 -98.5(16) . . . . ?
C38 C33 C34 C35 -1(2) . . . . ?
C5 C33 C34 C35 -176.0(11) . . . . ?
C33 C34 C35 C36 2.4(19) . . . . ?
C34 C35 C36 C37 -5(2) . . . . ?
C35 C36 C37 C38 5(3) . . . . ?
C34 C33 C38 C37 1(3) . . . . ?
C5 C33 C38 C37 176.5(16) . . . . ?
C36 C37 C38 C33 -3(3) . . . . ?
C11 C10 C39 C40 86.3(16) . . . . ?
C9 C10 C39 C40 -92.3(17) . . . . ?
C11 C10 C39 C44 -94.9(15) . . . . ?
C9 C10 C39 C44 86.5(15) . . . . ?
C44 C39 C40 C41 -3(3) . . . . ?
C10 C39 C40 C41 176.1(17) . . . . ?
C39 C40 C41 C42 3(3) . . . . ?
C40 C41 C42 C43 1(3) . . . . ?
C41 C42 C43 C44 -5(3) . . . . ?
C42 C43 C44 C39 5(2) . . . . ?
C40 C39 C44 C43 -1(2) . . . . ?
C10 C39 C44 C43 -179.7(14) . . . . ?
N2B Zn2 O3B C71 57.3(14) . . . . ?
N3B Zn2 O3B C71 146.2(13) . . . . ?
N1B Zn2 O3B C71 -32.7(14) . . . . ?
N4B Zn2 O3B C71 -122.7(14) . . . . ?
Zn2 O3B C71 C72 -90.1(19) . . . . ?
C2B Ru2 C1B O1B -130(26) . . . . ?
N6B Ru2 C1B O1B 19(38) . . . . ?
N5B Ru2 C1B O1B 52(26) . . . . ?
Cl1B Ru2 C1B O1B -37(26) . . . . ?
Cl2B Ru2 C1B O1B 141(26) . . . . ?
C1B Ru2 C2B O2B -51(19) . . . . ?
N6B Ru2 C2B O2B 130(19) . . . . ?
N5B Ru2 C2B O2B 79(22) . . . . ?
Cl1B Ru2 C2B O2B -140(19) . . . . ?
Cl2B Ru2 C2B O2B 41(19) . . . . ?
N2B Zn2 N1B C54 -5.1(11) . . . . ?
N3B Zn2 N1B C54 -84.0(16) . . . . ?
N4B Zn2 N1B C54 -170.6(11) . . . . ?
O3B Zn2 N1B C54 92.3(11) . . . . ?
N2B Zn2 N1B C51 173.7(11) . . . . ?
N3B Zn2 N1B C51 94.7(15) . . . . ?
N4B Zn2 N1B C51 8.1(11) . . . . ?
O3B Zn2 N1B C51 -89.0(11) . . . . ?
N3B Zn2 N2B C59 -20.7(11) . . . . ?
N1B Zn2 N2B C59 175.3(11) . . . . ?
N4B Zn2 N2B C59 -105.6(16) . . . . ?
O3B Zn2 N2B C59 74.5(11) . . . . ?
N3B Zn2 N2B C56 178.1(11) . . . . ?
N1B Zn2 N2B C56 14.1(11) . . . . ?
N4B Zn2 N2B C56 93.2(17) . . . . ?
O3B Zn2 N2B C56 -86.7(11) . . . . ?
N2B Zn2 N3B C61 20.0(12) . . . . ?
N1B Zn2 N3B C61 99.0(16) . . . . ?
N4B Zn2 N3B C61 -174.7(12) . . . . ?
O3B Zn2 N3B C61 -77.4(12) . . . . ?
N2B Zn2 N3B C64 -174.3(10) . . . . ?
N1B Zn2 N3B C64 -95.3(14) . . . . ?
N4B Zn2 N3B C64 -9.0(10) . . . . ?
O3B Zn2 N3B C64 88.3(10) . . . . ?
N2B Zn2 N4B C69 -93.3(17) . . . . ?
N3B Zn2 N4B C69 -177.9(10) . . . . ?
N1B Zn2 N4B C69 -14.2(10) . . . . ?
O3B Zn2 N4B C69 86.6(10) . . . . ?
N2B Zn2 N4B C66 96.3(16) . . . . ?
N3B Zn2 N4B C66 11.6(9) . . . . ?
N1B Zn2 N4B C66 175.3(9) . . . . ?
O3B Zn2 N4B C66 -83.8(9) . . . . ?
C54 N1B C51 C70 -179.6(12) . . . . ?
Zn2 N1B C51 C70 1.5(19) . . . . ?
C54 N1B C51 C52 3.6(15) . . . . ?
Zn2 N1B C51 C52 -175.4(9) . . . . ?
N1B C51 C52 C53 -2.1(16) . . . . ?
C70 C51 C52 C53 -179.0(12) . . . . ?
C51 C52 C53 C54 -0.1(16) . . . . ?
C51 N1B C54 C55 176.8(13) . . . . ?
Zn2 N1B C54 C55 -4.2(19) . . . . ?
C51 N1B C54 C53 -3.6(14) . . . . ?
Zn2 N1B C54 C53 175.3(9) . . . . ?
C52 C53 C54 N1B 2.3(16) . . . . ?
C52 C53 C54 C55 -178.1(13) . . . . ?
N1B C54 C55 C56 8(2) . . . . ?
C53 C54 C55 C56 -171.5(14) . . . . ?
N1B C54 C55 C78 -168.3(12) . . . 2_756 ?
C53 C54 C55 C78 12(2) . . . 2_756 ?
C54 C55 C56 N2B 3(2) . . . . ?
C78 C55 C56 N2B 178.8(12) 2_756 . . . ?
C54 C55 C56 C57 -177.5(16) . . . . ?
C78 C55 C56 C57 -1(2) 2_756 . . . ?
C59 N2B C56 C55 -179.3(14) . . . . ?
Zn2 N2B C56 C55 -15(2) . . . . ?
C59 N2B C56 C57 0.7(16) . . . . ?
Zn2 N2B C56 C57 164.5(11) . . . . ?
C55 C56 C57 C58 179.9(16) . . . . ?
N2B C56 C57 C58 0(2) . . . . ?
C56 C57 C58 C59 -0.5(19) . . . . ?
C56 N2B C59 C60 178.1(13) . . . . ?
Zn2 N2B C59 C60 14(2) . . . . ?
C56 N2B C59 C58 -1.0(15) . . . . ?
Zn2 N2B C59 C58 -165.2(9) . . . . ?
C57 C58 C59 C60 -178.3(14) . . . . ?
C57 C58 C59 N2B 1.0(18) . . . . ?
N2B C59 C60 C61 3(2) . . . . ?
C58 C59 C60 C61 -177.7(13) . . . . ?
N2B C59 C60 C83 -172.3(13) . . . . ?
C58 C59 C60 C83 7(2) . . . . ?
C64 N3B C61 C60 -179.1(13) . . . . ?
Zn2 N3B C61 C60 -11(2) . . . . ?
C64 N3B C61 C62 -2.1(16) . . . . ?
Zn2 N3B C61 C62 165.6(10) . . . . ?
C59 C60 C61 N3B -5(2) . . . . ?
C83 C60 C61 N3B 170.7(14) . . . . ?
C59 C60 C61 C62 178.6(14) . . . . ?
C83 C60 C61 C62 -6(2) . . . . ?
N3B C61 C62 C63 1.5(19) . . . . ?
C60 C61 C62 C63 178.5(15) . . . . ?
C61 C62 C63 C64 -0.3(19) . . . . ?
C61 N3B C64 C65 172.8(14) . . . . ?
Zn2 N3B C64 C65 4.8(19) . . . . ?
C61 N3B C64 C63 1.9(16) . . . . ?
Zn2 N3B C64 C63 -166.2(10) . . . . ?
C62 C63 C64 N3B -1.0(19) . . . . ?
C62 C63 C64 C65 -172.6(14) . . . . ?
N3B C64 C65 C66 1(2) . . . . ?
C63 C64 C65 C66 170.8(14) . . . . ?
N3B C64 C65 C89 -174.9(12) . . . . ?
C63 C64 C65 C89 -5(2) . . . . ?
C69 N4B C66 C65 177.4(12) . . . . ?
Zn2 N4B C66 C65 -10.6(17) . . . . ?
C69 N4B C66 C67 -1.0(13) . . . . ?
Zn2 N4B C66 C67 171.0(8) . . . . ?
C64 C65 C66 N4B 2(2) . . . . ?
C89 C65 C66 N4B 178.3(11) . . . . ?
C64 C65 C66 C67 -179.5(13) . . . . ?
C89 C65 C66 C67 -3.5(19) . . . . ?
N4B C66 C67 C68 -1.6(14) . . . . ?
C65 C66 C67 C68 179.9(12) . . . . ?
C66 C67 C68 C69 3.4(14) . . . . ?
C66 N4B C69 C70 -177.0(11) . . . . ?
Zn2 N4B C69 C70 11.3(18) . . . . ?
C66 N4B C69 C68 3.1(14) . . . . ?
Zn2 N4B C69 C68 -168.6(8) . . . . ?
C67 C68 C69 N4B -4.1(14) . . . . ?
C67 C68 C69 C70 176.1(12) . . . . ?
N4B C69 C70 C51 3(2) . . . . ?
C68 C69 C70 C51 -176.7(12) . . . . ?
N4B C69 C70 C73 -178.0(12) . . . . ?
C68 C69 C70 C73 1.9(19) . . . . ?
N1B C51 C70 C69 -10(2) . . . . ?
C52 C51 C70 C69 166.1(13) . . . . ?
N1B C51 C70 C73 171.1(12) . . . . ?
C52 C51 C70 C73 -12.5(19) . . . . ?
C69 C70 C73 C77 114.9(14) . . . . ?
C51 C70 C73 C77 -66.4(17) . . . . ?
C69 C70 C73 C74 -63.2(15) . . . . ?
C51 C70 C73 C74 115.5(12) . . . . ?
C77 C73 C74 N5B -0.5(16) . . . . ?
C70 C73 C74 N5B 177.7(10) . . . . ?
C73 C74 N5B C75 0.3(16) . . . . ?
C73 C74 N5B Ru2 -177.5(8) . . . . ?
C1B Ru2 N5B C75 -46.8(10) . . . . ?
C2B Ru2 N5B C75 -177(70) . . . . ?
N6B Ru2 N5B C75 132.2(10) . . . . ?
Cl1B Ru2 N5B C75 41.9(10) . . . . ?
Cl2B Ru2 N5B C75 -139.3(10) . . . . ?
C1B Ru2 N5B C74 130.8(8) . . . . ?
C2B Ru2 N5B C74 1(9) . . . . ?
N6B Ru2 N5B C74 -50.1(8) . . . . ?
Cl1B Ru2 N5B C74 -140.5(7) . . . . ?
Cl2B Ru2 N5B C74 38.3(7) . . . . ?
C74 N5B C75 C76 0(2) . . . . ?
Ru2 N5B C75 C76 178.1(11) . . . . ?
N5B C75 C76 C77 -1(2) . . . . ?
C74 C73 C77 C76 0(2) . . . . ?
C70 C73 C77 C76 -178.0(12) . . . . ?
C75 C76 C77 C73 0(2) . . . . ?
C82 C78 C79 N6B -2.5(18) . . . . ?
C55 C78 C79 N6B 175.5(11) 2_756 . . . ?
C78 C79 N6B C80 2.3(16) . . . . ?
C78 C79 N6B Ru2 -177.9(9) . . . . ?
C1B Ru2 N6B C79 -21(15) . . . . ?
C2B Ru2 N6B C79 127.4(9) . . . . ?
N5B Ru2 N6B C79 -54.7(9) . . . . ?
Cl1B Ru2 N6B C79 34.3(8) . . . . ?
Cl2B Ru2 N6B C79 -143.5(8) . . . . ?
C1B Ru2 N6B C80 159(15) . . . . ?
C2B Ru2 N6B C80 -52.9(9) . . . . ?
N5B Ru2 N6B C80 125.0(9) . . . . ?
Cl1B Ru2 N6B C80 -146.0(9) . . . . ?
Cl2B Ru2 N6B C80 36.2(8) . . . . ?
C79 N6B C80 C81 -2.7(17) . . . . ?
Ru2 N6B C80 C81 177.6(9) . . . . ?
N6B C80 C81 C82 3.2(18) . . . . ?
C79 C78 C82 C81 2.9(18) . . . . ?
C55 C78 C82 C81 -175.2(11) 2_756 . . . ?
C80 C81 C82 C78 -3.2(18) . . . . ?
C59 C60 C83 C88 -131.1(14) . . . . ?
C61 C60 C83 C88 53(2) . . . . ?
C59 C60 C83 C84 54.6(17) . . . . ?
C61 C60 C83 C84 -121.1(13) . . . . ?
C88 C83 C84 C85 8.9(17) . . . . ?
C60 C83 C84 C85 -176.3(12) . . . . ?
C83 C84 C85 C86 -5(2) . . . . ?
C84 C85 C86 C87 -2(2) . . . . ?
C85 C86 C87 C88 6(3) . . . . ?
C60 C83 C88 C87 -179.7(13) . . . . ?
C84 C83 C88 C87 -5.3(19) . . . . ?
C86 C87 C88 C83 -2(2) . . . . ?
C64 C65 C89 C94 109.3(16) . . . . ?
C66 C65 C89 C94 -66.8(17) . . . . ?
C64 C65 C89 C90 -72.8(18) . . . . ?
C66 C65 C89 C90 111.1(15) . . . . ?
C94 C89 C90 C91 0(2) . . . . ?
C65 C89 C90 C91 -177.5(11) . . . . ?
C89 C90 C91 C92 0(2) . . . . ?
C90 C91 C92 C93 0(3) . . . . ?
C91 C92 C93 C94 -1(3) . . . . ?
C90 C89 C94 C93 -1(2) . . . . ?
C65 C89 C94 C93 176.6(11) . . . . ?
C92 C93 C94 C89 1(2) . . . . ?
